data_7215773
loop_
_publ_author_name
'Nano, Adela'
'Retailleau, Pascal'
'Hagon, Jerry P.'
'Harriman, Anthony'
'Ziessel, Raymond'

_publ_section_title
;
 A hybrid bis(amino-styryl) substituted Bodipy dye and its conjugate
 diacid: synthesis, structure, spectroscopy and quantum chemical
 calculations.
;
_journal_issue 21
_journal_name_full 'Physical chemistry chemical physics : PCCP'
_journal_page_first 10187
_journal_page_last 10198
_journal_paper_doi 10.1039/c3cp55021d
_journal_volume 16
_journal_year 2014
_chemical_formula_moiety 'C49 H56 B F2 I N4 O'
_chemical_formula_sum 'C49 H56 B F2 I N4 O'
_chemical_formula_weight 892.69
_chemical_name_systematic
;
7-((E)-2-(8-butoxy-1,1,7,7-tetramethyl-1,2,3,5,6,7-hexahydropyrido[3,2,1-ij]
quinolin-9-yl)vinyl)-3-((E)-4-(dimethylamino)styryl)-5,5-difluoro-10-
(4-iodophenyl)-1,9-dimethyl-5H-dipyrrolo[1,2-c:2',1'-f][1,3,2]diazaborinin-
4-ium-5-uide
;
_space_group_IT_number 2
_symmetry_cell_setting triclinic
_symmetry_space_group_name_Hall '-P 1'
_symmetry_space_group_name_H-M 'P -1'
_atom_sites_solution_hydrogens geom
_atom_sites_solution_primary direct
_atom_sites_solution_secondary difmap
_audit_creation_method SHELXL-97
_cell_angle_alpha 102.838(7)
_cell_angle_beta 90.637(6)
_cell_angle_gamma 96.021(7)
_cell_formula_units_Z 2
_cell_length_a 12.0355(3)
_cell_length_b 12.7527(4)
_cell_length_c 14.7677(10)
_cell_measurement_reflns_used 4814
_cell_measurement_temperature 193(2)
_cell_measurement_theta_max 68.1
_cell_measurement_theta_min 3.1
_cell_volume 2196.38(19)
_computing_cell_refinement 'CrystalClear-SM Expert 2.0 r4 (Rigaku, 2009)'
_computing_data_collection 'CrystalClear-SM Expert 2.0 r4 (Rigaku, 2009)'
_computing_data_reduction 'CrystalClear-SM Expert 2.0 r4 (Rigaku, 2009)'
_computing_molecular_graphics 'PLATON (Spek, 2003)'
_computing_publication_material 'SHELXL97 (Sheldrick, 2008)'
_computing_structure_refinement 'SHELXL97 (Sheldrick, 2008); CRYSTALBUILDER (Welter, 2006)'
_computing_structure_solution 'SHELXS97 (Sheldrick, 2008)'
_diffrn_ambient_temperature 193(2)
_diffrn_detector_type 'RAPID II large area curved imaging plate detector '
_diffrn_measured_fraction_theta_full 0.959
_diffrn_measured_fraction_theta_max 0.959
_diffrn_measurement_device_type 'Rigaku rapid II RAXIS conversion'
_diffrn_measurement_method 'profile data from \w-scans'
_diffrn_radiation_monochromator graphite
_diffrn_radiation_source 'fine-focus sealed tube'
_diffrn_radiation_type CuK\a
_diffrn_radiation_wavelength 1.54187
_diffrn_reflns_av_R_equivalents 0.0627
_diffrn_reflns_av_sigmaI/netI 0.1043
_diffrn_reflns_limit_h_max 8
_diffrn_reflns_limit_h_min -13
_diffrn_reflns_limit_k_max 15
_diffrn_reflns_limit_k_min -14
_diffrn_reflns_limit_l_max 16
_diffrn_reflns_limit_l_min -17
_diffrn_reflns_number 20810
_diffrn_reflns_theta_full 68.24
_diffrn_reflns_theta_max 68.24
_diffrn_reflns_theta_min 3.07
_exptl_absorpt_coefficient_mu 6.117
_exptl_absorpt_correction_T_max 0.83
_exptl_absorpt_correction_T_min 0.40
_exptl_absorpt_correction_type multi-scan
_exptl_absorpt_process_details 'FS_ABSCOR (Rigaku, 2009)'
_exptl_crystal_colour 'dark red'
_exptl_crystal_density_diffrn 1.350
_exptl_crystal_density_method 'not measured'
_exptl_crystal_description 'elongated plate'
_exptl_crystal_F_000 924
_exptl_crystal_size_max 0.60
_exptl_crystal_size_mid 0.15
_exptl_crystal_size_min 0.03
_refine_diff_density_max 0.967
_refine_diff_density_min -1.030
_refine_diff_density_rms 0.093
_refine_ls_extinction_coef 0.0013(3)
_refine_ls_extinction_expression Fc^*^=kFc[1+0.001xFc^2^\l^3^/sin(2\q)]^-1/4^
_refine_ls_extinction_method SHELXL
_refine_ls_goodness_of_fit_ref 1.025
_refine_ls_hydrogen_treatment constr
_refine_ls_matrix_type full
_refine_ls_number_parameters 533
_refine_ls_number_reflns 7721
_refine_ls_number_restraints 0
_refine_ls_restrained_S_all 1.025
_refine_ls_R_factor_all 0.1356
_refine_ls_R_factor_gt 0.0779
_refine_ls_shift/su_max 0.000
_refine_ls_shift/su_mean 0.000
_refine_ls_structure_factor_coef Fsqd
_refine_ls_weighting_details 'calc w=1/[\s^2^(Fo^2^)+(0.1141P)^2^+0.0000P] where P=(Fo^2^+2Fc^2^)/3'
_refine_ls_weighting_scheme calc
_refine_ls_wR_factor_gt 0.1917
_refine_ls_wR_factor_ref 0.2410
_reflns_number_gt 3507
_reflns_number_total 7721
_reflns_threshold_expression >2sigma(I)
_cod_data_source_file c3cp55021d2.cif
_cod_data_source_block AN065
_cod_depositor_comments 'Adding full bibliography for 7215773--7215774.cif.'
_cod_original_cell_volume 2196.38(17)
_cod_database_code 7215773

loop_
_symmetry_equiv_pos_as_xyz
'x, y, z'
'-x, -y, -z'

loop_
_atom_site_label
_atom_site_type_symbol
_atom_site_fract_x
_atom_site_fract_y
_atom_site_fract_z
_atom_site_U_iso_or_equiv
_atom_site_adp_type
_atom_site_occupancy
_atom_site_symmetry_multiplicity
_atom_site_calc_flag
_atom_site_refinement_flags
I1 I 0.09655(4) 0.18745(5) 0.35093(3) 0.1016(4) Uani 1 1 d .
F1 F -0.6215(3) -0.1776(3) -0.0488(3) 0.0759(11) Uani 1 1 d .
F2 F -0.5158(3) -0.3044(3) -0.0220(3) 0.0814(12) Uani 1 1 d .
O1 O -0.9620(4) -0.2575(4) 0.3146(3) 0.0784(14) Uani 1 1 d .
N1 N -0.4213(5) -0.1337(4) -0.0373(4) 0.0630(15) Uani 1 1 d .
N2 N -0.5273(5) -0.1493(4) 0.1024(4) 0.0610(15) Uani 1 1 d .
N3 N -0.6376(6) -0.4595(6) -0.6299(5) 0.106(2) Uani 1 1 d .
N4 N -1.2500(6) -0.4018(6) 0.0752(5) 0.088(2) Uani 1 1 d .
C1 C -0.3327(6) -0.0690(5) 0.0198(5) 0.064(2) Uani 1 1 d .
C2 C -0.2547(6) -0.0264(6) -0.0390(5) 0.0649(19) Uani 1 1 d .
C3 C -0.2961(7) -0.0646(6) -0.1277(6) 0.074(2) Uani 1 1 d .
H3 H -0.2626 -0.0485 -0.1816 0.089 Uiso 1 1 calc R
C4 C -0.3975(6) -0.1326(5) -0.1267(6) 0.065(2) Uani 1 1 d .
C5 C -0.6128(6) -0.1690(5) 0.1601(5) 0.066(2) Uani 1 1 d .
C6 C -0.5717(6) -0.1239(6) 0.2537(5) 0.074(2) Uani 1 1 d .
H6 H -0.6124 -0.1259 0.3081 0.088 Uiso 1 1 calc R
C7 C -0.4637(6) -0.0773(6) 0.2518(5) 0.068(2) Uani 1 1 d .
C8 C -0.4329(7) -0.0903(6) 0.1568(5) 0.070(2) Uani 1 1 d .
C9 C -0.3390(6) -0.0535(6) 0.1150(5) 0.065(2) Uani 1 1 d .
C10 C -0.1479(6) 0.0473(6) -0.0103(5) 0.075(2) Uani 1 1 d .
H10A H -0.1178 0.0722 -0.0642 0.112 Uiso 1 1 calc R
H10B H -0.0932 0.0078 0.0140 0.112 Uiso 1 1 calc R
H10C H -0.1632 0.1098 0.0381 0.112 Uiso 1 1 calc R
C11 C -0.3938(7) -0.0240(7) 0.3389(5) 0.090(3) Uani 1 1 d .
H11A H -0.3889 0.0548 0.3475 0.136 Uiso 1 1 calc R
H11B H -0.3186 -0.0471 0.3328 0.136 Uiso 1 1 calc R
H11C H -0.4287 -0.0453 0.3927 0.136 Uiso 1 1 calc R
C12 C -0.2414(6) 0.0036(6) 0.1734(5) 0.0634(19) Uani 1 1 d .
C13 C -0.2323(6) 0.1150(6) 0.2163(5) 0.076(2) Uani 1 1 d .
H13 H -0.2928 0.1551 0.2093 0.091 Uiso 1 1 calc R
C14 C -0.1404(6) 0.1662(6) 0.2670(5) 0.078(2) Uani 1 1 d .
H14 H -0.1370 0.2408 0.2963 0.094 Uiso 1 1 calc R
C15 C -0.0516(6) 0.1087(7) 0.2756(5) 0.076(2) Uani 1 1 d .
C16 C -0.0525(6) -0.0005(6) 0.2345(5) 0.072(2) Uani 1 1 d .
H16 H 0.0099 -0.0385 0.2407 0.086 Uiso 1 1 calc R
C17 C -0.1492(6) -0.0521(6) 0.1837(5) 0.073(2) Uani 1 1 d .
H17 H -0.1527 -0.1269 0.1553 0.088 Uiso 1 1 calc R
C18 C -0.4624(6) -0.1983(6) -0.2043(5) 0.070(2) Uani 1 1 d .
H18 H -0.5217 -0.2480 -0.1921 0.084 Uiso 1 1 calc R
C19 C -0.4449(5) -0.1944(6) -0.2936(6) 0.072(2) Uani 1 1 d .
H19 H -0.3886 -0.1398 -0.3022 0.087 Uiso 1 1 calc R
C20 C -0.4981(5) -0.2602(6) -0.3782(6) 0.070(2) Uani 1 1 d .
C21 C -0.4653(7) -0.2459(7) -0.4661(6) 0.083(2) Uani 1 1 d .
H21 H -0.4094 -0.1884 -0.4687 0.100 Uiso 1 1 calc R
C22 C -0.5090(7) -0.3094(7) -0.5471(6) 0.082(2) Uani 1 1 d .
H22 H -0.4824 -0.2961 -0.6042 0.099 Uiso 1 1 calc R
C23 C -0.5918(7) -0.3934(7) -0.5479(6) 0.085(2) Uani 1 1 d .
C24 C -0.6275(7) -0.4082(6) -0.4607(6) 0.093(3) Uani 1 1 d .
H24 H -0.6845 -0.4646 -0.4576 0.112 Uiso 1 1 calc R
C25 C -0.5803(7) -0.3410(6) -0.3792(6) 0.084(2) Uani 1 1 d .
H25 H -0.6072 -0.3526 -0.3215 0.100 Uiso 1 1 calc R
C26 C -0.5866(7) -0.4556(8) -0.7160(6) 0.116(3) Uani 1 1 d .
H26A H -0.5984 -0.3873 -0.7328 0.175 Uiso 1 1 calc R
H26B H -0.6202 -0.5164 -0.7646 0.175 Uiso 1 1 calc R
H26C H -0.5063 -0.4603 -0.7097 0.175 Uiso 1 1 calc R
C27 C -0.7175(8) -0.5528(7) -0.6271(6) 0.114(3) Uani 1 1 d .
H27A H -0.6861 -0.5965 -0.5883 0.170 Uiso 1 1 calc R
H27B H -0.7330 -0.5967 -0.6902 0.170 Uiso 1 1 calc R
H27C H -0.7870 -0.5280 -0.6008 0.170 Uiso 1 1 calc R
C28 C -0.7208(6) -0.2229(6) 0.1280(5) 0.073(2) Uani 1 1 d .
H28 H -0.7313 -0.2580 0.0642 0.087 Uiso 1 1 calc R
C29 C -0.8072(6) -0.2266(6) 0.1828(5) 0.072(2) Uani 1 1 d .
H29 H -0.7930 -0.1950 0.2470 0.087 Uiso 1 1 calc R
C30 C -0.9196(6) -0.2733(6) 0.1557(5) 0.0649(19) Uani 1 1 d .
C31 C -0.9578(6) -0.3023(5) 0.0628(5) 0.0644(19) Uani 1 1 d .
H31 H -0.9061 -0.2932 0.0163 0.077 Uiso 1 1 calc R
C32 C -1.0654(6) -0.3429(5) 0.0355(5) 0.067(2) Uani 1 1 d .
C33 C -1.1444(6) -0.3603(6) 0.1026(6) 0.071(2) Uani 1 1 d .
C34 C -1.1109(7) -0.3285(6) 0.1991(6) 0.081(2) Uani 1 1 d .
C35 C -0.9967(7) -0.2904(6) 0.2208(5) 0.076(2) Uani 1 1 d .
C36 C -1.1039(7) -0.3685(6) -0.0672(5) 0.074(2) Uani 1 1 d .
C37 C -1.1898(7) -0.4691(7) -0.0825(6) 0.100(3) Uani 1 1 d .
H37A H -1.2162 -0.4890 -0.1484 0.120 Uiso 1 1 calc R
H37B H -1.1537 -0.5303 -0.0688 0.120 Uiso 1 1 calc R
C38 C -1.2883(5) -0.4496(7) -0.0215(6) 0.089(3) Uani 1 1 d .
H38A H -1.3344 -0.4001 -0.0441 0.107 Uiso 1 1 calc R
H38B H -1.3353 -0.5189 -0.0245 0.107 Uiso 1 1 calc R
C39 C -1.0082(8) -0.3948(7) -0.1341(6) 0.100(3) Uani 1 1 d .
H39A H -1.0392 -0.4221 -0.1976 0.150 Uiso 1 1 calc R
H39B H -0.9675 -0.4499 -0.1159 0.150 Uiso 1 1 calc R
H39C H -0.9570 -0.3290 -0.1314 0.150 Uiso 1 1 calc R
C40 C -1.1542(8) -0.2728(7) -0.0887(6) 0.116(3) Uani 1 1 d .
H40A H -1.2189 -0.2580 -0.0501 0.174 Uiso 1 1 calc R
H40B H -1.1780 -0.2891 -0.1545 0.174 Uiso 1 1 calc R
H40C H -1.0982 -0.2093 -0.0755 0.174 Uiso 1 1 calc R
C41 C -1.3388(8) -0.4027(9) 0.1349(7) 0.121(4) Uani 1 1 d .
H41A H -1.3541 -0.4758 0.1477 0.145 Uiso 1 1 calc R
H41B H -1.4066 -0.3866 0.1044 0.145 Uiso 1 1 calc R
C42 C -1.3128(9) -0.3188(9) 0.2273(8) 0.125(4) Uani 1 1 d .
H42A H -1.3743 -0.3250 0.2704 0.151 Uiso 1 1 calc R
H42B H -1.3058 -0.2448 0.2159 0.151 Uiso 1 1 calc R
C43 C -1.1986(8) -0.3409(9) 0.2717(6) 0.101(3) Uani 1 1 d .
C44 C -1.2043(11) -0.4520(9) 0.2876(9) 0.190(7) Uani 1 1 d .
H44A H -1.2256 -0.5045 0.2293 0.285 Uiso 1 1 calc R
H44B H -1.2599 -0.4605 0.3341 0.285 Uiso 1 1 calc R
H44C H -1.1309 -0.4645 0.3101 0.285 Uiso 1 1 calc R
C45 C -1.1870(8) -0.2545(10) 0.3607(6) 0.138(4) Uani 1 1 d .
H45A H -1.1316 -0.2718 0.4027 0.208 Uiso 1 1 calc R
H45B H -1.2593 -0.2513 0.3905 0.208 Uiso 1 1 calc R
H45C H -1.1625 -0.1843 0.3466 0.208 Uiso 1 1 calc R
C46 C -0.9009(7) -0.3295(6) 0.3454(6) 0.093(3) Uani 1 1 d .
H46A H -0.8334 -0.3400 0.3082 0.112 Uiso 1 1 calc R
H46B H -0.9465 -0.4004 0.3374 0.112 Uiso 1 1 calc R
C47 C -0.8666(7) -0.2860(8) 0.4477(6) 0.107(3) Uani 1 1 d .
H47A H -0.8331 -0.3432 0.4707 0.128 Uiso 1 1 calc R
H47B H -0.9347 -0.2707 0.4830 0.128 Uiso 1 1 calc R
C48 C -0.7832(8) -0.1830(10) 0.4684(7) 0.126(4) Uani 1 1 d .
H48A H -0.7463 -0.1770 0.5298 0.152 Uiso 1 1 calc R
H48B H -0.7246 -0.1923 0.4216 0.152 Uiso 1 1 calc R
C49 C -0.8299(10) -0.0777(9) 0.4688(8) 0.154(5) Uani 1 1 d .
H49A H -0.8854 -0.0885 0.4176 0.231 Uiso 1 1 calc R
H49B H -0.7692 -0.0232 0.4611 0.231 Uiso 1 1 calc R
H49C H -0.8654 -0.0529 0.5280 0.231 Uiso 1 1 calc R
B1 B -0.5237(7) -0.1923(7) -0.0036(6) 0.068(2) Uani 1 1 d .

loop_
_atom_site_aniso_label
_atom_site_aniso_U_11
_atom_site_aniso_U_22
_atom_site_aniso_U_33
_atom_site_aniso_U_23
_atom_site_aniso_U_13
_atom_site_aniso_U_12
I1 0.0724(5) 0.1285(6) 0.0822(5) -0.0081(3) -0.0096(3) -0.0179(4)
F1 0.053(2) 0.103(3) 0.066(2) 0.009(2) -0.004(2) 0.006(2)
F2 0.084(3) 0.065(2) 0.085(3) -0.002(2) 0.003(2) -0.001(2)
O1 0.072(4) 0.093(4) 0.065(3) 0.006(3) 0.009(3) 0.011(3)
N1 0.055(4) 0.069(4) 0.058(4) -0.001(3) 0.005(3) 0.005(3)
N2 0.045(3) 0.072(4) 0.060(4) 0.007(3) -0.002(3) -0.002(3)
N3 0.102(6) 0.124(6) 0.071(5) -0.001(4) -0.014(4) -0.036(5)
N4 0.053(4) 0.118(5) 0.080(5) 0.006(4) 0.011(4) -0.015(4)
C1 0.063(5) 0.054(4) 0.069(5) -0.003(3) -0.006(4) 0.006(3)
C2 0.058(5) 0.070(5) 0.065(5) 0.013(4) 0.011(4) 0.003(4)
C3 0.078(6) 0.067(5) 0.074(5) 0.011(4) 0.003(4) 0.011(4)
C4 0.054(5) 0.059(4) 0.077(5) 0.003(4) 0.000(4) 0.006(3)
C5 0.053(5) 0.066(5) 0.080(5) 0.019(4) 0.012(4) 0.008(4)
C6 0.056(5) 0.095(5) 0.061(5) 0.006(4) -0.005(4) -0.005(4)
C7 0.058(5) 0.078(5) 0.061(5) 0.002(4) -0.004(4) 0.001(4)
C8 0.072(6) 0.073(5) 0.058(5) 0.000(4) -0.005(4) 0.010(4)
C9 0.043(4) 0.077(5) 0.067(5) 0.004(4) 0.006(4) 0.001(4)
C10 0.052(4) 0.079(5) 0.086(5) 0.010(4) 0.001(4) -0.005(4)
C11 0.093(6) 0.106(6) 0.065(5) 0.005(4) -0.007(5) 0.012(5)
C12 0.056(5) 0.066(4) 0.059(4) -0.001(3) -0.006(4) 0.002(4)
C13 0.063(5) 0.081(5) 0.078(5) 0.006(4) 0.002(4) 0.014(4)
C14 0.039(4) 0.096(5) 0.086(5) -0.001(4) -0.017(4) -0.012(4)
C15 0.053(5) 0.105(6) 0.064(5) 0.007(4) -0.004(4) 0.001(4)
C16 0.046(4) 0.074(5) 0.083(5) -0.004(4) -0.018(4) 0.000(4)
C17 0.058(5) 0.075(5) 0.079(5) 0.000(4) -0.006(4) 0.015(4)
C18 0.065(5) 0.073(5) 0.063(5) -0.003(4) 0.006(4) 0.002(4)
C19 0.031(4) 0.084(5) 0.095(6) 0.012(4) -0.001(4) -0.007(3)
C20 0.036(4) 0.089(5) 0.074(5) 0.005(4) -0.009(4) -0.011(4)
C21 0.076(6) 0.095(6) 0.071(6) 0.009(5) 0.005(5) -0.001(5)
C22 0.073(6) 0.102(6) 0.062(5) 0.005(4) -0.002(4) -0.009(5)
C23 0.078(6) 0.102(6) 0.063(5) 0.007(4) 0.004(5) -0.011(5)
C24 0.085(6) 0.096(6) 0.082(6) 0.004(5) -0.015(5) -0.030(5)
C25 0.068(5) 0.105(6) 0.068(5) 0.008(4) 0.004(4) -0.011(5)
C26 0.077(6) 0.178(10) 0.066(6) -0.013(6) 0.002(5) -0.025(6)
C27 0.118(8) 0.102(7) 0.098(7) -0.014(5) -0.032(6) -0.011(6)
C28 0.062(5) 0.082(5) 0.064(5) 0.005(4) -0.016(4) -0.014(4)
C29 0.049(5) 0.092(5) 0.068(5) 0.008(4) 0.003(4) -0.005(4)
C30 0.060(5) 0.075(5) 0.057(5) 0.008(4) 0.008(4) 0.011(4)
C31 0.051(4) 0.069(4) 0.070(5) 0.009(4) 0.007(4) 0.004(3)
C32 0.058(5) 0.067(4) 0.072(5) 0.001(4) -0.008(4) 0.009(4)
C33 0.033(4) 0.083(5) 0.090(6) 0.009(4) -0.002(4) -0.006(4)
C34 0.071(6) 0.092(6) 0.070(5) 0.005(4) 0.007(5) -0.009(4)
C35 0.072(6) 0.085(5) 0.060(5) -0.003(4) 0.005(4) 0.000(4)
C36 0.066(5) 0.083(5) 0.069(5) 0.008(4) -0.008(4) 0.012(4)
C37 0.079(6) 0.104(6) 0.103(6) 0.000(5) -0.033(5) -0.004(5)
C38 0.026(4) 0.120(7) 0.113(7) 0.018(5) -0.009(4) -0.013(4)
C39 0.106(8) 0.106(7) 0.079(6) -0.002(5) 0.000(6) 0.021(6)
C40 0.160(10) 0.113(7) 0.077(6) 0.005(5) -0.019(6) 0.058(7)
C41 0.081(7) 0.156(9) 0.110(8) 0.011(7) 0.000(7) -0.018(7)
C42 0.084(8) 0.150(10) 0.145(10) 0.039(8) 0.022(7) 0.014(7)
C43 0.072(6) 0.149(9) 0.072(6) 0.019(6) 0.012(5) -0.011(6)
C44 0.216(14) 0.137(10) 0.250(16) 0.104(10) 0.147(13) 0.028(10)
C45 0.084(7) 0.224(12) 0.088(7) -0.005(8) 0.038(6) 0.013(8)
C46 0.110(9) 0.076(6) 0.087(7) 0.006(5) 0.004(6) 0.004(6)
C47 0.054(5) 0.171(9) 0.088(7) 0.022(6) 0.000(5) -0.004(6)
C48 0.086(7) 0.186(11) 0.090(7) 0.014(7) -0.022(6) -0.020(8)
C49 0.199(14) 0.120(9) 0.141(10) 0.020(7) -0.046(9) 0.029(9)
B1 0.047(5) 0.081(6) 0.068(6) 0.008(4) 0.006(4) -0.009(4)

loop_
_atom_type_symbol
_atom_type_description
_atom_type_scat_dispersion_real
_atom_type_scat_dispersion_imag
_atom_type_scat_source
C C 0.0181 0.0091 'International Tables Vol C Tables 4.2.6.8 and 6.1.1.4'
H H 0.0000 0.0000 'International Tables Vol C Tables 4.2.6.8 and 6.1.1.4'
B B 0.0090 0.0039 'International Tables Vol C Tables 4.2.6.8 and 6.1.1.4'
F F 0.0727 0.0534 'International Tables Vol C Tables 4.2.6.8 and 6.1.1.4'
N N 0.0311 0.0180 'International Tables Vol C Tables 4.2.6.8 and 6.1.1.4'
O O 0.0492 0.0322 'International Tables Vol C Tables 4.2.6.8 and 6.1.1.4'
I I -0.3257 6.8362 'International Tables Vol C Tables 4.2.6.8 and 6.1.1.4'

loop_
_geom_angle_atom_site_label_1
_geom_angle_atom_site_label_2
_geom_angle_atom_site_label_3
_geom_angle
C46 O1 C35 114.0(6)
C4 N1 C1 107.2(6)
C4 N1 B1 126.8(6)
C1 N1 B1 126.0(6)
C5 N2 C8 109.6(6)
C5 N2 B1 127.6(6)
C8 N2 B1 122.5(6)
C23 N3 C26 120.2(7)
C23 N3 C27 119.8(8)
C26 N3 C27 117.8(7)
C33 N4 C41 124.4(8)
C33 N4 C38 124.9(7)
C41 N4 C38 110.7(7)
C9 C1 N1 118.7(7)
C9 C1 C2 133.0(7)
N1 C1 C2 108.2(6)
C3 C2 C1 106.5(7)
C3 C2 C10 125.8(7)
C1 C2 C10 127.7(7)
C2 C3 C4 109.2(7)
C2 C3 H3 125.4
C4 C3 H3 125.4
N1 C4 C3 108.9(7)
N1 C4 C18 122.9(7)
C3 C4 C18 128.0(8)
N2 C5 C28 124.2(7)
N2 C5 C6 107.0(6)
C28 C5 C6 128.8(7)
C7 C6 C5 108.9(7)
C7 C6 H6 125.6
C5 C6 H6 125.6
C6 C7 C8 108.5(7)
C6 C7 C11 123.0(7)
C8 C7 C11 128.4(7)
C9 C8 N2 120.9(7)
C9 C8 C7 133.1(7)
N2 C8 C7 106.0(7)
C1 C9 C8 122.3(7)
C1 C9 C12 118.3(7)
C8 C9 C12 119.4(7)
C2 C10 H10A 109.5
C2 C10 H10B 109.5
H10A C10 H10B 109.5
C2 C10 H10C 109.5
H10A C10 H10C 109.5
H10B C10 H10C 109.5
C7 C11 H11A 109.5
C7 C11 H11B 109.5
H11A C11 H11B 109.5
C7 C11 H11C 109.5
H11A C11 H11C 109.5
H11B C11 H11C 109.5
C17 C12 C13 117.2(6)
C17 C12 C9 119.5(6)
C13 C12 C9 123.2(7)
C14 C13 C12 122.1(7)
C14 C13 H13 118.9
C12 C13 H13 118.9
C13 C14 C15 119.0(7)
C13 C14 H14 120.5
C15 C14 H14 120.5
C14 C15 C16 122.7(7)
C14 C15 I1 120.2(6)
C16 C15 I1 117.0(6)
C15 C16 C17 117.1(7)
C15 C16 H16 121.4
C17 C16 H16 121.4
C16 C17 C12 121.8(7)
C16 C17 H17 119.1
C12 C17 H17 119.1
C19 C18 C4 124.3(7)
C19 C18 H18 117.8
C4 C18 H18 117.8
C18 C19 C20 130.2(7)
C18 C19 H19 114.9
C20 C19 H19 114.9
C25 C20 C21 115.2(7)
C25 C20 C19 123.0(8)
C21 C20 C19 121.8(7)
C22 C21 C20 123.7(8)
C22 C21 H21 118.2
C20 C21 H21 118.2
C21 C22 C23 120.9(8)
C21 C22 H22 119.5
C23 C22 H22 119.5
C22 C23 N3 121.9(8)
C22 C23 C24 116.5(7)
N3 C23 C24 121.6(8)
C25 C24 C23 120.7(8)
C25 C24 H24 119.7
C23 C24 H24 119.7
C20 C25 C24 123.0(8)
C20 C25 H25 118.5
C24 C25 H25 118.5
N3 C26 H26A 109.5
N3 C26 H26B 109.5
H26A C26 H26B 109.5
N3 C26 H26C 109.5
H26A C26 H26C 109.5
H26B C26 H26C 109.5
N3 C27 H27A 109.5
N3 C27 H27B 109.5
H27A C27 H27B 109.5
N3 C27 H27C 109.5
H27A C27 H27C 109.5
H27B C27 H27C 109.5
C29 C28 C5 123.4(7)
C29 C28 H28 118.3
C5 C28 H28 118.3
C28 C29 C30 127.1(7)
C28 C29 H29 116.4
C30 C29 H29 116.4
C35 C30 C31 116.4(7)
C35 C30 C29 121.3(7)
C31 C30 C29 122.4(7)
C32 C31 C30 123.4(7)
C32 C31 H31 118.3
C30 C31 H31 118.3
C31 C32 C33 120.1(7)
C31 C32 C36 121.1(7)
C33 C32 C36 118.8(7)
N4 C33 C32 119.9(7)
N4 C33 C34 121.2(8)
C32 C33 C34 118.9(6)
C35 C34 C33 117.0(7)
C35 C34 C43 124.3(7)
C33 C34 C43 118.7(7)
C30 C35 O1 117.5(7)
C30 C35 C34 124.0(7)
O1 C35 C34 118.2(7)
C40 C36 C37 111.6(7)
C40 C36 C32 109.7(6)
C37 C36 C32 106.7(6)
C40 C36 C39 108.0(7)
C37 C36 C39 107.9(7)
C32 C36 C39 113.1(6)
C38 C37 C36 111.5(7)
C38 C37 H37A 109.3
C36 C37 H37A 109.3
C38 C37 H37B 109.3
C36 C37 H37B 109.3
H37A C37 H37B 108.0
N4 C38 C37 110.3(6)
N4 C38 H38A 109.6
C37 C38 H38A 109.6
N4 C38 H38B 109.6
C37 C38 H38B 109.6
H38A C38 H38B 108.1
C36 C39 H39A 109.5
C36 C39 H39B 109.5
H39A C39 H39B 109.5
C36 C39 H39C 109.5
H39A C39 H39C 109.5
H39B C39 H39C 109.5
C36 C40 H40A 109.5
C36 C40 H40B 109.5
H40A C40 H40B 109.5
C36 C40 H40C 109.5
H40A C40 H40C 109.5
H40B C40 H40C 109.5
N4 C41 C42 111.4(8)
N4 C41 H41A 109.4
C42 C41 H41A 109.4
N4 C41 H41B 109.4
C42 C41 H41B 109.4
H41A C41 H41B 108.0
C41 C42 C43 108.6(9)
C41 C42 H42A 110.0
C43 C42 H42A 110.0
C41 C42 H42B 110.0
C43 C42 H42B 110.0
H42A C42 H42B 108.4
C44 C43 C45 113.1(9)
C44 C43 C34 109.0(8)
C45 C43 C34 115.8(8)
C44 C43 C42 111.9(9)
C45 C43 C42 101.7(9)
C34 C43 C42 104.9(7)
C43 C44 H44A 109.5
C43 C44 H44B 109.5
H44A C44 H44B 109.5
C43 C44 H44C 109.5
H44A C44 H44C 109.5
H44B C44 H44C 109.5
C43 C45 H45A 109.5
C43 C45 H45B 109.5
H45A C45 H45B 109.5
C43 C45 H45C 109.5
H45A C45 H45C 109.5
H45B C45 H45C 109.5
O1 C46 C47 109.9(7)
O1 C46 H46A 109.7
C47 C46 H46A 109.7
O1 C46 H46B 109.7
C47 C46 H46B 109.7
H46A C46 H46B 108.2
C46 C47 C48 115.0(8)
C46 C47 H47A 108.5
C48 C47 H47A 108.5
C46 C47 H47B 108.5
C48 C47 H47B 108.5
H47A C47 H47B 107.5
C49 C48 C47 116.8(9)
C49 C48 H48A 108.1
C47 C48 H48A 108.1
C49 C48 H48B 108.1
C47 C48 H48B 108.1
H48A C48 H48B 107.3
C48 C49 H49A 109.5
C48 C49 H49B 109.5
H49A C49 H49B 109.5
C48 C49 H49C 109.5
H49A C49 H49C 109.5
H49B C49 H49C 109.5
F1 B1 F2 107.2(6)
F1 B1 N1 111.4(7)
F2 B1 N1 110.4(7)
F1 B1 N2 111.4(7)
F2 B1 N2 108.8(7)
N1 B1 N2 107.6(6)

loop_
_geom_bond_atom_site_label_1
_geom_bond_atom_site_label_2
_geom_bond_distance
I1 C15 2.124(7)
F1 B1 1.396(9)
F2 B1 1.408(10)
O1 C46 1.382(8)
O1 C35 1.399(8)
N1 C4 1.357(8)
N1 C1 1.419(7)
N1 B1 1.521(9)
N2 C5 1.381(8)
N2 C8 1.427(8)
N2 B1 1.542(10)
N3 C23 1.384(9)
N3 C26 1.426(10)
N3 C27 1.458(10)
N4 C33 1.346(8)
N4 C41 1.393(10)
N4 C38 1.471(9)
C1 C9 1.380(9)
C1 C2 1.432(9)
C2 C3 1.360(9)
C2 C10 1.508(9)
C3 C4 1.423(9)
C3 H3 0.9500
C4 C18 1.428(9)
C5 C28 1.428(8)
C5 C6 1.436(9)
C6 C7 1.374(9)
C6 H6 0.9500
C7 C8 1.434(10)
C7 C11 1.513(9)
C8 C9 1.383(10)
C9 C12 1.475(8)
C10 H10A 0.9800
C10 H10B 0.9800
C10 H10C 0.9800
C11 H11A 0.9800
C11 H11B 0.9800
C11 H11C 0.9800
C12 C17 1.402(9)
C12 C13 1.413(9)
C13 C14 1.350(8)
C13 H13 0.9500
C14 C15 1.378(9)
C14 H14 0.9500
C15 C16 1.388(9)
C16 C17 1.397(9)
C16 H16 0.9500
C17 H17 0.9500
C18 C19 1.350(9)
C18 H18 0.9500
C19 C20 1.441(9)
C19 H19 0.9500
C20 C25 1.349(9)
C20 C21 1.405(10)
C21 C22 1.352(10)
C21 H21 0.9500
C22 C23 1.382(10)
C22 H22 0.9500
C23 C24 1.407(11)
C24 C25 1.389(10)
C24 H24 0.9500
C25 H25 0.9500
C26 H26A 0.9800
C26 H26B 0.9800
C26 H26C 0.9800
C27 H27A 0.9800
C27 H27B 0.9800
C27 H27C 0.9800
C28 C29 1.329(9)
C28 H28 0.9500
C29 C30 1.435(9)
C29 H29 0.9500
C30 C35 1.380(10)
C30 C31 1.397(9)
C31 C32 1.365(8)
C31 H31 0.9500
C32 C33 1.416(10)
C32 C36 1.535(9)
C33 C34 1.434(10)
C34 C35 1.418(10)
C34 C43 1.534(11)
C36 C40 1.510(10)
C36 C37 1.533(10)
C36 C39 1.541(10)
C37 C38 1.505(10)
C37 H37A 0.9900
C37 H37B 0.9900
C38 H38A 0.9900
C38 H38B 0.9900
C39 H39A 0.9800
C39 H39B 0.9800
C39 H39C 0.9800
C40 H40A 0.9800
C40 H40B 0.9800
C40 H40C 0.9800
C41 C42 1.541(13)
C41 H41A 0.9900
C41 H41B 0.9900
C42 C43 1.594(13)
C42 H42A 0.9900
C42 H42B 0.9900
C43 C44 1.482(12)
C43 C45 1.511(12)
C44 H44A 0.9800
C44 H44B 0.9800
C44 H44C 0.9800
C45 H45A 0.9800
C45 H45B 0.9800
C45 H45C 0.9800
C46 C47 1.524(10)
C46 H46A 0.9900
C46 H46B 0.9900
C47 C48 1.538(12)
C47 H47A 0.9900
C47 H47B 0.9900
C48 C49 1.509(13)
C48 H48A 0.9900
C48 H48B 0.9900
C49 H49A 0.9800
C49 H49B 0.9800
C49 H49C 0.9800

loop_
_geom_torsion_atom_site_label_1
_geom_torsion_atom_site_label_2
_geom_torsion_atom_site_label_3
_geom_torsion_atom_site_label_4
_geom_torsion
C4 N1 C1 C9 177.5(6)
B1 N1 C1 C9 -2.1(10)
C4 N1 C1 C2 1.2(7)
B1 N1 C1 C2 -178.4(7)
C9 C1 C2 C3 -175.5(8)
N1 C1 C2 C3 0.1(8)
C9 C1 C2 C10 3.9(13)
N1 C1 C2 C10 179.5(7)
C1 C2 C3 C4 -1.2(8)
C10 C2 C3 C4 179.3(7)
C1 N1 C4 C3 -1.9(8)
B1 N1 C4 C3 177.6(7)
C1 N1 C4 C18 173.2(6)
B1 N1 C4 C18 -7.2(11)
C2 C3 C4 N1 2.0(8)
C2 C3 C4 C18 -172.8(7)
C8 N2 C5 C28 177.6(6)
B1 N2 C5 C28 -8.7(11)
C8 N2 C5 C6 -1.3(8)
B1 N2 C5 C6 172.4(7)
N2 C5 C6 C7 0.4(8)
C28 C5 C6 C7 -178.4(7)
C5 C6 C7 C8 0.6(8)
C5 C6 C7 C11 -178.6(6)
C5 N2 C8 C9 -175.2(7)
B1 N2 C8 C9 10.7(10)
C5 N2 C8 C7 1.6(8)
B1 N2 C8 C7 -172.4(6)
C6 C7 C8 C9 175.0(8)
C11 C7 C8 C9 -5.9(14)
C6 C7 C8 N2 -1.3(8)
C11 C7 C8 N2 177.8(7)
N1 C1 C9 C8 -6.1(11)
C2 C1 C9 C8 169.1(8)
N1 C1 C9 C12 173.4(6)
C2 C1 C9 C12 -11.4(12)
N2 C8 C9 C1 1.8(11)
C7 C8 C9 C1 -174.0(7)
N2 C8 C9 C12 -177.7(6)
C7 C8 C9 C12 6.5(13)
C1 C9 C12 C17 -78.6(9)
C8 C9 C12 C17 101.0(9)
C1 C9 C12 C13 97.7(9)
C8 C9 C12 C13 -82.7(10)
C17 C12 C13 C14 -1.4(11)
C9 C12 C13 C14 -177.8(7)
C12 C13 C14 C15 1.4(12)
C13 C14 C15 C16 -0.3(12)
C13 C14 C15 I1 177.9(6)
C14 C15 C16 C17 -0.7(12)
I1 C15 C16 C17 -179.0(5)
C15 C16 C17 C12 0.7(11)
C13 C12 C17 C16 0.4(11)
C9 C12 C17 C16 176.9(7)
N1 C4 C18 C19 176.0(7)
C3 C4 C18 C19 -9.9(12)
C4 C18 C19 C20 175.3(7)
C18 C19 C20 C25 0.5(13)
C18 C19 C20 C21 -177.8(8)
C25 C20 C21 C22 -2.0(12)
C19 C20 C21 C22 176.4(8)
C20 C21 C22 C23 0.9(14)
C21 C22 C23 N3 -179.8(8)
C21 C22 C23 C24 0.2(13)
C26 N3 C23 C22 11.4(14)
C27 N3 C23 C22 174.6(9)
C26 N3 C23 C24 -168.7(9)
C27 N3 C23 C24 -5.5(14)
C22 C23 C24 C25 -0.2(13)
N3 C23 C24 C25 179.8(8)
C21 C20 C25 C24 1.9(12)
C19 C20 C25 C24 -176.4(8)
C23 C24 C25 C20 -0.9(14)
N2 C5 C28 C29 -169.2(7)
C6 C5 C28 C29 9.5(12)
C5 C28 C29 C30 176.1(7)
C28 C29 C30 C35 167.5(8)
C28 C29 C30 C31 -13.5(12)
C35 C30 C31 C32 1.6(11)
C29 C30 C31 C32 -177.4(7)
C30 C31 C32 C33 -1.6(11)
C30 C31 C32 C36 177.2(6)
C41 N4 C33 C32 -167.0(8)
C38 N4 C33 C32 11.3(12)
C41 N4 C33 C34 10.1(13)
C38 N4 C33 C34 -171.6(7)
C31 C32 C33 N4 -179.1(7)
C36 C32 C33 N4 2.1(11)
C31 C32 C33 C34 3.7(11)
C36 C32 C33 C34 -175.1(7)
N4 C33 C34 C35 177.2(7)
C32 C33 C34 C35 -5.7(11)
N4 C33 C34 C43 -1.0(12)
C32 C33 C34 C43 176.2(7)
C31 C30 C35 O1 -177.2(6)
C29 C30 C35 O1 1.9(11)
C31 C30 C35 C34 -4.0(11)
C29 C30 C35 C34 175.1(7)
C46 O1 C35 C30 -80.4(8)
C46 O1 C35 C34 106.0(8)
C33 C34 C35 C30 6.0(12)
C43 C34 C35 C30 -175.9(8)
C33 C34 C35 O1 179.2(6)
C43 C34 C35 O1 -2.8(12)
C31 C32 C36 C40 -94.1(9)
C33 C32 C36 C40 84.7(9)
C31 C32 C36 C37 145.0(7)
C33 C32 C36 C37 -36.3(9)
C31 C32 C36 C39 26.5(10)
C33 C32 C36 C39 -154.7(7)
C40 C36 C37 C38 -60.0(9)
C32 C36 C37 C38 59.8(8)
C39 C36 C37 C38 -178.5(7)
C33 N4 C38 C37 13.0(11)
C41 N4 C38 C37 -168.5(8)
C36 C37 C38 N4 -49.2(9)
C33 N4 C41 C42 19.4(14)
C38 N4 C41 C42 -159.1(8)
N4 C41 C42 C43 -55.0(11)
C35 C34 C43 C44 -91.5(11)
C33 C34 C43 C44 86.5(10)
C35 C34 C43 C45 37.3(14)
C33 C34 C43 C45 -144.7(9)
C35 C34 C43 C42 148.5(8)
C33 C34 C43 C42 -33.5(11)
C41 C42 C43 C44 -58.1(11)
C41 C42 C43 C45 -179.1(8)
C41 C42 C43 C34 59.9(10)
C35 O1 C46 C47 179.6(6)
O1 C46 C47 C48 -66.7(10)
C46 C47 C48 C49 78.0(12)
C4 N1 B1 F1 -44.8(10)
C1 N1 B1 F1 134.7(6)
C4 N1 B1 F2 74.1(9)
C1 N1 B1 F2 -106.4(7)
C4 N1 B1 N2 -167.3(6)
C1 N1 B1 N2 12.2(10)
C5 N2 B1 F1 48.5(10)
C8 N2 B1 F1 -138.6(6)
C5 N2 B1 F2 -69.5(9)
C8 N2 B1 F2 103.4(7)
C5 N2 B1 N1 170.9(6)
C8 N2 B1 N1 -16.2(10)
